data_7001356
loop_
_publ_author_name
'Sattler, Wesley'
'Yurkerwich, Kevin'
'Parkin, Gerard'

_publ_section_title
;
 Molecular structures of protonated and mercurated derivatives of
 thimerosal
;
_journal_issue 22
_journal_name_full 'Dalton Transactions'
_journal_page_first 4327
_journal_page_last 4333
_journal_paper_doi 10.1039/b823467a
_journal_year 2009
_chemical_formula_sum 'C9 H10 Hg O2 S'
_chemical_formula_weight 382.82
_chemical_name_systematic
;
?
;
_space_group_IT_number 13
_symmetry_cell_setting monoclinic
_symmetry_space_group_name_Hall '-P 2yc'
_symmetry_space_group_name_H-M 'P 1 2/c 1'
_atom_sites_solution_hydrogens geom
_atom_sites_solution_primary direct
_atom_sites_solution_secondary difmap
_audit_creation_method SHELXL-97
_cell_angle_alpha 90.00
_cell_angle_beta 91.1530(10)
_cell_angle_gamma 90.00
_cell_formula_units_Z 16
_cell_length_a 30.096(3)
_cell_length_b 4.0444(4)
_cell_length_c 33.472(4)
_cell_measurement_reflns_used 9997
_cell_measurement_temperature 125(2)
_cell_measurement_theta_max 31.27
_cell_measurement_theta_min 2.71
_cell_volume 4073.4(8)
_computing_cell_refinement 'Bruker SMART'
_computing_data_collection 'Bruker SMART'
_computing_data_reduction 'Bruker SAINT'
_computing_molecular_graphics 'Bruker SHELXTL'
_computing_publication_material 'Bruker SHELXTL'
_computing_structure_refinement 'SHELXL-97 (Sheldrick, 1997)'
_computing_structure_solution 'SHELXS-97 (Sheldrick, 1990)'
_diffrn_ambient_temperature 125(2)
_diffrn_measured_fraction_theta_full 0.995
_diffrn_measured_fraction_theta_max 0.995
_diffrn_measurement_device_type 'CCD area detector'
_diffrn_measurement_method 'phi and omega scans'
_diffrn_radiation_monochromator graphite
_diffrn_radiation_source 'fine-focus sealed tube'
_diffrn_radiation_type MoK\a
_diffrn_radiation_wavelength 0.71073
_diffrn_reflns_av_R_equivalents 0.0658
_diffrn_reflns_av_sigmaI/netI 0.0526
_diffrn_reflns_limit_h_max 43
_diffrn_reflns_limit_h_min -43
_diffrn_reflns_limit_k_max 5
_diffrn_reflns_limit_k_min -5
_diffrn_reflns_limit_l_max 48
_diffrn_reflns_limit_l_min -48
_diffrn_reflns_number 64423
_diffrn_reflns_theta_full 31.29
_diffrn_reflns_theta_max 31.29
_diffrn_reflns_theta_min 1.22
_exptl_absorpt_coefficient_mu 15.282
_exptl_absorpt_correction_T_max 0.8622
_exptl_absorpt_correction_T_min 0.3102
_exptl_absorpt_correction_type empirical
_exptl_absorpt_process_details SADABS
_exptl_crystal_colour COLORLESS
_exptl_crystal_density_diffrn 2.497
_exptl_crystal_density_method 'not measured'
_exptl_crystal_description PLATE
_exptl_crystal_F_000 2816
_exptl_crystal_size_max 0.10
_exptl_crystal_size_mid 0.05
_exptl_crystal_size_min 0.01
_refine_diff_density_max 1.709
_refine_diff_density_min -1.228
_refine_diff_density_rms 0.237
_refine_ls_extinction_method none
_refine_ls_goodness_of_fit_ref 1.020
_refine_ls_hydrogen_treatment constr
_refine_ls_matrix_type full
_refine_ls_number_parameters 469
_refine_ls_number_reflns 13211
_refine_ls_number_restraints 0
_refine_ls_restrained_S_all 1.020
_refine_ls_R_factor_all 0.0578
_refine_ls_R_factor_gt 0.0354
_refine_ls_shift/su_max 0.002
_refine_ls_shift/su_mean 0.000
_refine_ls_structure_factor_coef Fsqd
_refine_ls_weighting_details 'calc w=1/[\s^2^(Fo^2^)+(0.0190P)^2^+4.0600P] where P=(Fo^2^+2Fc^2^)/3'
_refine_ls_weighting_scheme calc
_refine_ls_wR_factor_gt 0.0598
_refine_ls_wR_factor_ref 0.0652
_reflns_number_gt 10151
_reflns_number_total 13211
_reflns_threshold_expression >2sigma(I)
_cod_data_source_file b823467a.txt
_cod_data_source_block 13s10
_cod_depositor_comments
;
The following automatic conversions were performed:
'_symmetry_cell_setting' value 'Monoclinic' changed to 'monoclinic'
according to '/home/saulius/struct/CIF-dictionaries/cif_core.dic'
dictionary named 'cif_core.dic' version 2.4.1 from
2010-06-29.

'_exptl_absorpt_correction_type' value 'EMPIRICAL' changed to
'empirical' according to
'/home/saulius/struct/CIF-dictionaries/cif_core.dic' dictionary named
'cif_core.dic' version 2.4.1 from
2010-06-29.

'_refine_ls_hydrogen_treatment' value 'CONSTR' changed to
'constr' according to '/home/saulius/struct/CIF-dictionaries/cif_core.dic'
dictionary named 'cif_core.dic' version 2.4.1 from 2010-06-29.

Automatic conversion script
Id: cif_fix_enum 1527 2010-12-29 10:47:43Z saulius 
;
_cod_original_cell_volume 4073.4(7)
_cod_original_sg_symbol_H-M P2/c
_cod_database_code 7001356

loop_
_symmetry_equiv_pos_as_xyz
'x, y, z'
'-x, y, -z+1/2'
'-x, -y, -z'
'x, -y, z-1/2'

loop_
_atom_site_label
_atom_site_type_symbol
_atom_site_fract_x
_atom_site_fract_y
_atom_site_fract_z
_atom_site_U_iso_or_equiv
_atom_site_adp_type
_atom_site_occupancy
_atom_site_symmetry_multiplicity
_atom_site_calc_flag
_atom_site_refinement_flags
_atom_site_disorder_assembly
_atom_site_disorder_group
Hg1 Hg 0.902415(6) 0.00873(5) 0.074192(6) 0.01436(4) Uani 1 1 d . . .
Hg2 Hg 0.862987(6) 0.06227(5) 0.180376(6) 0.01561(4) Uani 1 1 d . . .
Hg3 Hg 0.637189(7) 0.38319(5) 0.316106(6) 0.01820(5) Uani 1 1 d . . .
Hg4 Hg 0.588216(6) 0.43560(5) 0.422701(6) 0.01477(4) Uani 1 1 d . . .
S1 S 0.93681(4) -0.3469(3) 0.12242(4) 0.0152(2) Uani 1 1 d . . .
S2 S 0.82286(4) -0.2751(3) 0.13412(4) 0.0172(3) Uani 1 1 d . . .
S3 S 0.66712(4) 0.7376(3) 0.36695(4) 0.0168(3) Uani 1 1 d . . .
S4 S 0.55536(4) 0.7842(3) 0.37285(4) 0.0156(2) Uani 1 1 d . . .
O11 O 1.04494(12) -0.5440(11) 0.03763(11) 0.0302(10) Uani 1 1 d . . .
H11C H 1.0371 -0.5907 0.0141 0.045 Uiso 1 1 calc R . .
O12 O 0.97847(13) -0.3026(11) 0.03724(11) 0.0306(10) Uani 1 1 d . . .
O21 O 0.70634(12) -0.1777(11) 0.20916(12) 0.0338(11) Uani 1 1 d . . .
H21C H 0.7106 -0.2226 0.2334 0.051 Uiso 1 1 calc R . .
O22 O 0.77669(12) -0.0065(10) 0.21449(11) 0.0274(9) Uani 1 1 d . . .
O31 O 0.78539(12) 0.8885(10) 0.29325(12) 0.0269(9) Uani 1 1 d . . .
H31C H 0.7821 0.9191 0.2685 0.040 Uiso 1 1 calc R . .
O32 O 0.71763(13) 0.6747(12) 0.28606(12) 0.0354(11) Uani 1 1 d . . .
O41 O 0.45721(13) 1.1198(10) 0.46344(11) 0.0263(9) Uani 1 1 d . . .
H41C H 0.4661 1.1421 0.4872 0.040 Uiso 1 1 calc R . .
O42 O 0.51730(12) 0.7944(10) 0.46091(11) 0.0244(9) Uani 1 1 d . . .
C11 C 0.87007(18) 0.2860(12) 0.02970(16) 0.0199(11) Uani 1 1 d . . .
H11A H 0.8449 0.4040 0.0419 0.024 Uiso 1 1 calc R . .
H11B H 0.8910 0.4554 0.0200 0.024 Uiso 1 1 calc R . .
C12 C 0.85222(19) 0.0935(13) -0.00628(16) 0.0238(12) Uani 1 1 d . . .
H12A H 0.8378 0.2462 -0.0252 0.036 Uiso 1 1 calc R . .
H12B H 0.8306 -0.0706 0.0026 0.036 Uiso 1 1 calc R . .
H12C H 0.8768 -0.0191 -0.0194 0.036 Uiso 1 1 calc R . .
C21 C 0.90091(17) 0.3015(13) 0.22491(15) 0.0194(11) Uani 1 1 d . . .
H21A H 0.9232 0.1444 0.2360 0.023 Uiso 1 1 calc R . .
H21B H 0.9172 0.4875 0.2127 0.023 Uiso 1 1 calc R . .
C22 C 0.87287(19) 0.4347(13) 0.25907(16) 0.0236(12) Uani 1 1 d . . .
H22A H 0.8923 0.5435 0.2789 0.035 Uiso 1 1 calc R . .
H22B H 0.8572 0.2512 0.2717 0.035 Uiso 1 1 calc R . .
H22C H 0.8512 0.5945 0.2484 0.035 Uiso 1 1 calc R . .
C31 C 0.60899(18) 0.1480(14) 0.26613(17) 0.0244(12) Uani 1 1 d . . .
H31A H 0.6216 0.2464 0.2417 0.029 Uiso 1 1 calc R . .
H31B H 0.6175 -0.0884 0.2668 0.029 Uiso 1 1 calc R . .
C32 C 0.55862(17) 0.1724(14) 0.26337(17) 0.0244(12) Uani 1 1 d . . .
H32A H 0.5478 0.0572 0.2393 0.037 Uiso 1 1 calc R . .
H32B H 0.5498 0.4055 0.2620 0.037 Uiso 1 1 calc R . .
H32C H 0.5458 0.0703 0.2870 0.037 Uiso 1 1 calc R . .
C41 C 0.62218(18) 0.1644(13) 0.46703(15) 0.0192(11) Uani 1 1 d . . .
H41A H 0.6015 -0.0034 0.4776 0.023 Uiso 1 1 calc R . .
H41B H 0.6468 0.0441 0.4543 0.023 Uiso 1 1 calc R . .
C42 C 0.64152(19) 0.3584(14) 0.50231(16) 0.0240(12) Uani 1 1 d . . .
H42A H 0.6565 0.2061 0.5209 0.036 Uiso 1 1 calc R . .
H42B H 0.6175 0.4731 0.5160 0.036 Uiso 1 1 calc R . .
H42C H 0.6630 0.5208 0.4927 0.036 Uiso 1 1 calc R . .
C51 C 0.99286(17) -0.2126(12) 0.12564(15) 0.0166(10) Uani 1 1 d . . .
C52 C 1.00681(18) -0.0769(13) 0.16244(16) 0.0206(11) Uani 1 1 d . . .
H52A H 0.9857 -0.0416 0.1827 0.025 Uiso 1 1 calc R . .
C53 C 1.05083(19) 0.0058(14) 0.16944(16) 0.0241(12) Uani 1 1 d . . .
H53A H 1.0595 0.0999 0.1944 0.029 Uiso 1 1 calc R . .
C54 C 1.08236(18) -0.0454(14) 0.14101(17) 0.0256(12) Uani 1 1 d . . .
H54A H 1.1126 0.0103 0.1463 0.031 Uiso 1 1 calc R . .
C55 C 1.06944(18) -0.1804(14) 0.10423(16) 0.0234(12) Uani 1 1 d . . .
H55A H 1.0911 -0.2206 0.0846 0.028 Uiso 1 1 calc R . .
C56 C 1.02468(16) -0.2576(12) 0.09599(15) 0.0161(10) Uani 1 1 d . . .
C57 C 1.01315(17) -0.3702(13) 0.05468(16) 0.0194(11) Uani 1 1 d . . .
C61 C 0.77262(16) -0.0562(12) 0.12310(14) 0.0153(10) Uani 1 1 d . . .
C62 C 0.76539(17) 0.0266(13) 0.08282(16) 0.0195(11) Uani 1 1 d . . .
H62A H 0.7875 -0.0255 0.0639 0.023 Uiso 1 1 calc R . .
C63 C 0.72672(18) 0.1827(14) 0.06999(17) 0.0246(12) Uani 1 1 d . . .
H63A H 0.7226 0.2388 0.0426 0.029 Uiso 1 1 calc R . .
C64 C 0.69410(19) 0.2568(14) 0.09723(17) 0.0250(12) Uani 1 1 d . . .
H54B H 0.6677 0.3661 0.0886 0.030 Uiso 1 1 calc R . .
C65 C 0.70000(17) 0.1719(13) 0.13680(17) 0.0225(12) Uani 1 1 d . . .
H65A H 0.6771 0.2181 0.1551 0.027 Uiso 1 1 calc R . .
C66 C 0.73933(16) 0.0181(12) 0.15068(15) 0.0175(10) Uani 1 1 d . . .
C67 C 0.74372(17) -0.0571(13) 0.19393(16) 0.0202(11) Uani 1 1 d . . .
C71 C 0.72161(16) 0.5824(12) 0.37543(15) 0.0159(10) Uani 1 1 d . . .
C72 C 0.73081(18) 0.4450(13) 0.41294(16) 0.0216(11) Uani 1 1 d . . .
H72A H 0.7073 0.4215 0.4313 0.026 Uiso 1 1 calc R . .
C73 C 0.77310(19) 0.3418(14) 0.42429(17) 0.0262(13) Uani 1 1 d . . .
H73A H 0.7783 0.2502 0.4501 0.031 Uiso 1 1 calc R . .
C74 C 0.8076(2) 0.3722(14) 0.39815(18) 0.0285(13) Uani 1 1 d . . .
H74A H 0.8367 0.3021 0.4059 0.034 Uiso 1 1 calc R . .
C75 C 0.79970(17) 0.5056(14) 0.36054(17) 0.0232(12) Uani 1 1 d . . .
H75A H 0.8236 0.5277 0.3426 0.028 Uiso 1 1 calc R . .
C76 C 0.75717(17) 0.6083(12) 0.34849(16) 0.0177(10) Uani 1 1 d . . .
C77 C 0.75096(18) 0.7258(13) 0.30673(16) 0.0209(11) Uani 1 1 d . . .
C81 C 0.49671(16) 0.7299(12) 0.37284(15) 0.0150(10) Uani 1 1 d . . .
C82 C 0.47683(18) 0.6263(13) 0.33690(15) 0.0202(11) Uani 1 1 d . . .
H82A H 0.4953 0.5593 0.3157 0.024 Uiso 1 1 calc R . .
C83 C 0.43148(18) 0.6175(14) 0.33099(17) 0.0253(12) Uani 1 1 d . . .
H83A H 0.4193 0.5417 0.3062 0.030 Uiso 1 1 calc R . .
C84 C 0.40368(18) 0.7183(14) 0.36083(17) 0.0238(12) Uani 1 1 d . . .
H84A H 0.3724 0.7170 0.3566 0.029 Uiso 1 1 calc R . .
C85 C 0.42192(18) 0.8220(13) 0.39715(16) 0.0211(11) Uani 1 1 d . . .
H85A H 0.4028 0.8929 0.4177 0.025 Uiso 1 1 calc R . .
C86 C 0.46774(17) 0.8236(12) 0.40393(15) 0.0160(10) Uani 1 1 d . . .
C87 C 0.48383(17) 0.9097(13) 0.44466(16) 0.0195(11) Uani 1 1 d . . .

loop_
_atom_site_aniso_label
_atom_site_aniso_U_11
_atom_site_aniso_U_22
_atom_site_aniso_U_33
_atom_site_aniso_U_23
_atom_site_aniso_U_13
_atom_site_aniso_U_12
Hg1 0.01530(9) 0.01483(9) 0.01287(9) -0.00147(7) -0.00147(7) -0.00087(7)
Hg2 0.01586(9) 0.01777(10) 0.01315(9) 0.00127(7) -0.00122(7) 0.00005(7)
Hg3 0.01749(10) 0.02133(10) 0.01564(10) 0.00348(8) -0.00311(7) -0.00106(8)
Hg4 0.01568(9) 0.01585(9) 0.01276(9) -0.00031(7) -0.00053(7) -0.00014(7)
S1 0.0149(6) 0.0171(6) 0.0135(6) 0.0005(5) 0.0006(5) -0.0021(5)
S2 0.0163(6) 0.0175(6) 0.0177(7) -0.0019(5) -0.0017(5) 0.0009(5)
S3 0.0150(6) 0.0188(6) 0.0164(6) 0.0011(5) -0.0005(5) 0.0017(5)
S4 0.0143(6) 0.0189(6) 0.0138(6) 0.0012(5) 0.0019(5) 0.0003(5)
O11 0.024(2) 0.053(3) 0.013(2) -0.0073(18) -0.0002(16) 0.015(2)
O12 0.021(2) 0.057(3) 0.014(2) -0.0086(19) -0.0019(16) 0.0134(19)
O21 0.017(2) 0.065(3) 0.020(2) 0.009(2) 0.0023(17) -0.013(2)
O22 0.0178(19) 0.049(3) 0.016(2) 0.0015(18) -0.0022(15) -0.0088(18)
O31 0.023(2) 0.040(2) 0.018(2) 0.0008(18) 0.0041(16) -0.0105(18)
O32 0.021(2) 0.070(3) 0.015(2) 0.009(2) -0.0025(17) -0.016(2)
O41 0.027(2) 0.037(2) 0.014(2) -0.0045(17) -0.0047(16) 0.0095(18)
O42 0.020(2) 0.036(2) 0.017(2) -0.0073(17) -0.0041(16) 0.0081(17)
C11 0.025(3) 0.013(2) 0.021(3) 0.003(2) -0.004(2) 0.000(2)
C12 0.033(3) 0.021(3) 0.017(3) 0.002(2) -0.009(2) 0.001(2)
C21 0.017(3) 0.024(3) 0.017(3) 0.004(2) -0.004(2) -0.003(2)
C22 0.030(3) 0.022(3) 0.019(3) -0.005(2) 0.003(2) 0.000(2)
C31 0.028(3) 0.024(3) 0.021(3) -0.002(2) -0.007(2) 0.005(2)
C32 0.022(3) 0.029(3) 0.022(3) 0.001(2) -0.004(2) -0.006(2)
C41 0.022(3) 0.019(3) 0.017(3) 0.000(2) 0.000(2) 0.000(2)
C42 0.027(3) 0.026(3) 0.019(3) 0.002(2) -0.006(2) 0.002(2)
C51 0.019(3) 0.014(2) 0.017(3) 0.0024(19) 0.000(2) 0.0000(19)
C52 0.023(3) 0.021(3) 0.018(3) -0.003(2) 0.001(2) -0.001(2)
C53 0.031(3) 0.025(3) 0.016(3) 0.001(2) -0.008(2) -0.005(2)
C54 0.019(3) 0.035(3) 0.022(3) 0.005(2) -0.005(2) -0.006(2)
C55 0.021(3) 0.033(3) 0.016(3) 0.005(2) 0.005(2) 0.001(2)
C56 0.014(2) 0.021(3) 0.014(3) 0.002(2) -0.0025(19) 0.000(2)
C57 0.018(3) 0.027(3) 0.014(3) 0.002(2) 0.004(2) 0.003(2)
C61 0.016(2) 0.019(2) 0.011(2) 0.0010(19) -0.0045(18) -0.005(2)
C62 0.018(3) 0.025(3) 0.016(3) 0.000(2) 0.001(2) -0.006(2)
C63 0.026(3) 0.028(3) 0.019(3) 0.004(2) -0.002(2) -0.006(2)
C64 0.022(3) 0.029(3) 0.024(3) 0.005(2) -0.006(2) 0.000(2)
C65 0.014(3) 0.025(3) 0.028(3) -0.005(2) 0.005(2) 0.001(2)
C66 0.017(2) 0.018(2) 0.018(3) -0.006(2) 0.0029(19) -0.005(2)
C67 0.020(3) 0.027(3) 0.013(3) 0.000(2) 0.003(2) 0.003(2)
C71 0.017(2) 0.016(2) 0.016(3) 0.0003(19) 0.0011(19) -0.0029(19)
C72 0.019(3) 0.027(3) 0.018(3) 0.008(2) -0.001(2) 0.001(2)
C73 0.027(3) 0.032(3) 0.019(3) 0.004(2) -0.008(2) -0.001(2)
C74 0.025(3) 0.030(3) 0.030(3) -0.005(3) -0.009(3) 0.009(2)
C75 0.017(3) 0.028(3) 0.025(3) -0.007(2) 0.001(2) 0.004(2)
C76 0.017(2) 0.017(2) 0.020(3) -0.004(2) 0.001(2) 0.001(2)
C77 0.018(3) 0.025(3) 0.021(3) -0.004(2) 0.006(2) 0.004(2)
C81 0.013(2) 0.016(2) 0.016(3) 0.0048(19) 0.0002(19) -0.0041(19)
C82 0.023(3) 0.026(3) 0.012(3) -0.001(2) 0.001(2) -0.002(2)
C83 0.023(3) 0.033(3) 0.020(3) -0.010(2) -0.005(2) -0.002(2)
C84 0.018(3) 0.029(3) 0.024(3) 0.000(2) -0.003(2) -0.010(2)
C85 0.021(3) 0.025(3) 0.018(3) -0.003(2) 0.003(2) -0.003(2)
C86 0.020(3) 0.014(2) 0.014(3) 0.0002(19) -0.001(2) -0.0022(19)
C87 0.018(3) 0.023(3) 0.018(3) 0.001(2) 0.001(2) -0.002(2)

loop_
_atom_type_symbol
_atom_type_description
_atom_type_scat_dispersion_real
_atom_type_scat_dispersion_imag
_atom_type_scat_source
C C 0.0033 0.0016 'International Tables Vol C Tables 4.2.6.8 and 6.1.1.4'
H H 0.0000 0.0000 'International Tables Vol C Tables 4.2.6.8 and 6.1.1.4'
O O 0.0106 0.0060 'International Tables Vol C Tables 4.2.6.8 and 6.1.1.4'
S S 0.1246 0.1234 'International Tables Vol C Tables 4.2.6.8 and 6.1.1.4'
Hg Hg -2.3894 9.2266 'International Tables Vol C Tables 4.2.6.8 and 6.1.1.4'

loop_
_geom_angle_atom_site_label_1
_geom_angle_atom_site_label_2
_geom_angle_atom_site_label_3
_geom_angle
_geom_angle_site_symmetry_1
_geom_angle_site_symmetry_3
_geom_angle_publ_flag
C11 Hg1 S1 175.32(15) . . ?
C21 Hg2 S2 172.42(15) . . ?
C31 Hg3 S3 170.14(16) . . ?
C41 Hg4 S4 174.26(15) . . ?
C51 S1 Hg1 104.83(17) . . ?
C61 S2 Hg2 105.50(16) . . ?
C71 S3 Hg3 103.65(17) . . ?
C81 S4 Hg4 108.95(17) . . ?
C12 C11 Hg1 116.2(3) . . ?
C22 C21 Hg2 113.1(4) . . ?
C32 C31 Hg3 114.0(4) . . ?
C42 C41 Hg4 116.9(4) . . ?
C56 C51 C52 118.3(5) . . ?
C56 C51 S1 125.4(4) . . ?
C52 C51 S1 116.1(4) . . ?
C53 C52 C51 120.8(5) . . ?
C54 C53 C52 121.3(5) . . ?
C53 C54 C55 119.1(5) . . ?
C54 C55 C56 120.6(5) . . ?
C51 C56 C55 119.8(5) . . ?
C51 C56 C57 123.1(5) . . ?
C55 C56 C57 117.0(5) . . ?
O12 C57 O11 122.1(5) . . ?
O12 C57 C56 123.9(5) . . ?
O11 C57 C56 113.9(4) . . ?
C62 C61 C66 118.7(5) . . ?
C62 C61 S2 115.6(4) . . ?
C66 C61 S2 125.5(4) . . ?
C63 C62 C61 121.4(5) . . ?
C62 C63 C64 119.8(5) . . ?
C65 C64 C63 120.0(5) . . ?
C64 C65 C66 121.3(5) . . ?
C65 C66 C61 118.9(5) . . ?
C65 C66 C67 118.1(5) . . ?
C61 C66 C67 123.1(5) . . ?
O22 C67 O21 122.0(5) . . ?
O22 C67 C66 125.1(5) . . ?
O21 C67 C66 112.8(4) . . ?
C72 C71 C76 117.6(5) . . ?
C72 C71 S3 116.8(4) . . ?
C76 C71 S3 125.4(4) . . ?
C73 C72 C71 122.1(5) . . ?
C74 C73 C72 120.0(5) . . ?
C73 C74 C75 119.5(5) . . ?
C74 C75 C76 121.2(5) . . ?
C75 C76 C71 119.6(5) . . ?
C75 C76 C77 117.7(5) . . ?
C71 C76 C77 122.7(5) . . ?
O32 C77 O31 122.2(5) . . ?
O32 C77 C76 124.3(5) . . ?
O31 C77 C76 113.5(5) . . ?
C82 C81 C86 116.8(5) . . ?
C82 C81 S4 116.4(4) . . ?
C86 C81 S4 126.1(4) . . ?
C83 C82 C81 122.6(5) . . ?
C82 C83 C84 120.2(5) . . ?
C83 C84 C85 119.3(5) . . ?
C84 C85 C86 121.1(5) . . ?
C85 C86 C81 119.9(5) . . ?
C85 C86 C87 117.1(5) . . ?
C81 C86 C87 122.9(5) . . ?
O42 C87 O41 121.9(5) . . ?
O42 C87 C86 124.7(5) . . ?
O41 C87 C86 113.3(4) . . ?

loop_
_geom_bond_atom_site_label_1
_geom_bond_atom_site_label_2
_geom_bond_distance
_geom_bond_site_symmetry_2
_geom_bond_publ_flag
Hg1 C11 2.089(5) . ?
Hg1 S1 2.3832(13) . ?
Hg2 C21 2.096(5) . ?
Hg2 S2 2.3755(13) . ?
Hg3 C31 2.090(5) . ?
Hg3 S3 2.3877(13) . ?
Hg4 C41 2.095(5) . ?
Hg4 S4 2.3839(13) . ?
S1 C51 1.773(5) . ?
S2 C61 1.784(5) . ?
S3 C71 1.773(5) . ?
S4 C81 1.779(5) . ?
O11 C57 1.326(6) . ?
O12 C57 1.217(6) . ?
O21 C67 1.337(6) . ?
O22 C67 1.213(6) . ?
O31 C77 1.315(6) . ?
O32 C77 1.225(7) . ?
O41 C87 1.334(6) . ?
O42 C87 1.227(6) . ?
C11 C12 1.523(7) . ?
C21 C22 1.533(7) . ?
C31 C32 1.520(7) . ?
C41 C42 1.523(7) . ?
C51 C56 1.405(7) . ?
C51 C52 1.405(7) . ?
C52 C53 1.382(7) . ?
C53 C54 1.373(8) . ?
C54 C55 1.395(8) . ?
C55 C56 1.405(7) . ?
C56 C57 1.490(7) . ?
C61 C62 1.402(7) . ?
C61 C66 1.408(7) . ?
C62 C63 1.385(7) . ?
C63 C64 1.386(8) . ?
C64 C65 1.376(8) . ?
C65 C66 1.408(7) . ?
C66 C67 1.483(7) . ?
C71 C72 1.396(7) . ?
C71 C76 1.417(7) . ?
C72 C73 1.385(7) . ?
C73 C74 1.378(8) . ?
C74 C75 1.386(8) . ?
C75 C76 1.397(7) . ?
C76 C77 1.484(7) . ?
C81 C82 1.397(7) . ?
C81 C86 1.422(7) . ?
C82 C83 1.375(7) . ?
C83 C84 1.378(8) . ?
C84 C85 1.388(7) . ?
C85 C86 1.393(7) . ?
C86 C87 1.479(7) . ?
